data_2232595
loop_
_publ_author_name
'Shirvan, Sadif A.'
'Haydari Dezfuli, Sara'

_publ_section_title
;
 Aqua(4,4'-dimethyl-2,2'-bipyridine-\k^2^<i>N</i>,<i>N</i>')(nitrato-\k<i>O</i>)(nitrato-\k^2^<i>O</i>,<i>O</i>')zinc
;
_journal_coeditor_code BT5709
_journal_issue 12
_journal_name_full 'Acta Crystallographica Section E'
_journal_page_first m1866
_journal_page_last m1867
_journal_paper_doi 10.1107/S1600536811050227
_journal_volume 67
_journal_year 2011
_chemical_formula_iupac '[Zn (N O3)2 (C12 H12 N2) (H2 O)]'
_chemical_formula_sum 'C12 H14 N4 O7 Zn'
_chemical_formula_weight 391.66
_chemical_name_systematic
;
Aqua(4,4'-dimethyl-2,2'-bipyridine-\k^2^<i>N</i>,<i>N</i>')(nitrato-
\k<i>O</i>)(nitrato-\k^2^<i>O</i>,<i>O</i>')zinc
;
_space_group_IT_number 14
_symmetry_cell_setting monoclinic
_symmetry_space_group_name_Hall '-P 2yn'
_symmetry_space_group_name_H-M 'P 1 21/n 1'
_atom_sites_solution_hydrogens geom
_atom_sites_solution_primary direct
_atom_sites_solution_secondary difmap
_audit_creation_method 'WinGX routine CIF_UPDATE'
_cell_angle_alpha 90
_cell_angle_beta 97.873(4)
_cell_angle_gamma 90
_cell_formula_units_Z 4
_cell_length_a 10.9266(5)
_cell_length_b 8.5717(3)
_cell_length_c 16.8073(7)
_cell_measurement_reflns_used 16739
_cell_measurement_temperature 120(2)
_cell_measurement_theta_max 29.18
_cell_measurement_theta_min 2.1
_cell_volume 1559.33(11)
_computing_cell_refinement 'SAINT (Bruker, 2007)'
_computing_data_collection 'APEX2 (Bruker, 2007)'
_computing_data_reduction 'SAINT (Bruker, 2007)'
_computing_molecular_graphics 'SHELXTL (Sheldrick, 2008)'
_computing_publication_material 'SHELXTL (Sheldrick, 2008)'
_computing_structure_refinement 'SHELXL97 (Sheldrick, 2008)'
_computing_structure_solution 'SHELXS97 (Sheldrick, 2008)'
_diffrn_ambient_temperature 120(2)
_diffrn_measured_fraction_theta_full 0.995
_diffrn_measured_fraction_theta_max 0.995
_diffrn_measurement_device_type 'Bruker APEXII CCD area-detector'
_diffrn_measurement_method \w
_diffrn_radiation_monochromator graphite
_diffrn_radiation_type MoK\a
_diffrn_radiation_wavelength 0.71073
_diffrn_reflns_av_R_equivalents 0.0543
_diffrn_reflns_limit_h_max 14
_diffrn_reflns_limit_h_min -14
_diffrn_reflns_limit_k_max 11
_diffrn_reflns_limit_k_min -11
_diffrn_reflns_limit_l_max 23
_diffrn_reflns_limit_l_min -20
_diffrn_reflns_number 16739
_diffrn_reflns_theta_full 29.18
_diffrn_reflns_theta_max 29.18
_diffrn_reflns_theta_min 2.1
_exptl_absorpt_coefficient_mu 1.619
_exptl_absorpt_correction_T_max 0.596
_exptl_absorpt_correction_T_min 0.460
_exptl_absorpt_correction_type multi-scan
_exptl_absorpt_process_details '(SADABS; Bruker, 2001)'
_exptl_crystal_colour Colorless
_exptl_crystal_density_diffrn 1.668
_exptl_crystal_density_method 'not measured'
_exptl_crystal_description Prism
_exptl_crystal_F_000 800
_exptl_crystal_size_max 0.5
_exptl_crystal_size_mid 0.4
_exptl_crystal_size_min 0.31
_refine_diff_density_max 0.496
_refine_diff_density_min -0.648
_refine_ls_extinction_method none
_refine_ls_goodness_of_fit_ref 1.084
_refine_ls_hydrogen_treatment mixed
_refine_ls_matrix_type full
_refine_ls_number_parameters 227
_refine_ls_number_reflns 4193
_refine_ls_number_restraints 0
_refine_ls_restrained_S_all 1.084
_refine_ls_R_factor_all 0.0475
_refine_ls_R_factor_gt 0.0371
_refine_ls_shift/su_max 0.011
_refine_ls_shift/su_mean 0.001
_refine_ls_structure_factor_coef Fsqd
_refine_ls_weighting_details 'calc w=1/[\s^2^(Fo^2^)+(0.0418P)^2^+0.5925P] where P=(Fo^2^+2Fc^2^)/3'
_refine_ls_weighting_scheme calc
_refine_ls_wR_factor_ref 0.0843
_reflns_number_gt 3596
_reflns_number_total 4193
_reflns_threshold_expression I>2\s(I)
_cod_data_source_file bt5709.cif
_cod_data_source_block I
_cod_original_sg_symbol_H-M 'P 21/n'
_cod_original_formula_sum 'C12 H14 N4 O7 Zn1'
_cod_database_code 2232595
_cod_database_fobs_code 2232595

loop_
_symmetry_equiv_pos_as_xyz
x,y,z
1/2-x,1/2+y,1/2-z
-x,-y,-z
1/2+x,1/2-y,1/2+z

loop_
_atom_site_type_symbol
_atom_site_label
_atom_site_fract_x
_atom_site_fract_y
_atom_site_fract_z
_atom_site_U_iso_or_equiv
_atom_site_adp_type
_atom_site_calc_flag
_atom_site_refinement_flags
_atom_site_occupancy
C C1 0.66295(19) 0.0759(2) 0.21188(13) 0.0223(4) Uani d . 1
H H1 0.6598 0.1397 0.2563 0.027 Uiso calc R 1
C C2 0.77558(18) 0.0545(3) 0.18405(13) 0.0235(4) Uani d . 1
H H2 0.8465 0.1018 0.2102 0.028 Uiso calc R 1
C C3 0.78166(17) -0.0388(2) 0.11638(12) 0.0193(4) Uani d . 1
C C4 0.90160(18) -0.0652(3) 0.08374(15) 0.0266(4) Uani d . 1
H H4A 0.9514 -0.1379 0.1175 0.032 Uiso calc R 1
H H4B 0.945 0.0319 0.0826 0.032 Uiso calc R 1
H H4C 0.8849 -0.1066 0.0303 0.032 Uiso calc R 1
C C5 0.67277(17) -0.1087(2) 0.08084(12) 0.0180(4) Uani d . 1
H H5 0.6732 -0.1716 0.0358 0.022 Uiso calc R 1
C C6 0.56307(16) -0.0844(2) 0.11273(11) 0.0154(3) Uani d . 1
C C7 0.44364(16) -0.1594(2) 0.07909(11) 0.0157(3) Uani d . 1
C C8 0.43269(17) -0.2639(2) 0.01571(11) 0.0178(4) Uani d . 1
H H8 0.5013 -0.2879 -0.0092 0.021 Uiso calc R 1
C C9 0.31873(18) -0.3335(2) -0.01087(12) 0.0188(4) Uani d . 1
C C10 0.3034(2) -0.4469(3) -0.07953(14) 0.0275(4) Uani d . 1
H H10C 0.2531 -0.5329 -0.0668 0.033 Uiso calc R 1
H H10B 0.383 -0.4849 -0.0886 0.033 Uiso calc R 1
H H10A 0.2643 -0.3956 -0.1271 0.033 Uiso calc R 1
C C11 0.21939(18) -0.2944(3) 0.02924(12) 0.0220(4) Uani d . 1
H H11 0.1423 -0.3396 0.0142 0.026 Uiso calc R 1
C C12 0.23656(17) -0.1886(3) 0.09121(12) 0.0227(4) Uani d . 1
H H12 0.1693 -0.163 0.1171 0.027 Uiso calc R 1
N N1 0.55839(15) 0.0081(2) 0.17723(10) 0.0179(3) Uani d . 1
N N2 0.34579(14) -0.1203(2) 0.11628(10) 0.0180(3) Uani d . 1
N N3 0.39927(16) 0.3475(2) 0.16842(11) 0.0222(3) Uani d . 1
N N4 0.44300(15) -0.0611(2) 0.36776(10) 0.0202(3) Uani d . 1
O O1 0.41779(13) 0.27826(17) 0.23681(8) 0.0216(3) Uani d . 1
O O2 0.36572(15) 0.2656(2) 0.10800(9) 0.0288(3) Uani d . 1
O O3 0.41477(16) 0.4902(2) 0.16496(11) 0.0316(4) Uani d . 1
O O4 0.37061(13) -0.10009(18) 0.30217(9) 0.0224(3) Uani d . 1
O O5 0.50246(15) 0.06073(19) 0.36678(10) 0.0287(3) Uani d . 1
O O6 0.44574(16) -0.1479(2) 0.42578(10) 0.0360(4) Uani d . 1
O O7 0.19144(14) 0.0920(2) 0.20178(10) 0.0242(3) Uani d . 1
H H7A 0.169(3) 0.185(4) 0.1905(18) 0.036(8) Uiso d . 1
H H7B 0.156(4) 0.067(4) 0.243(2) 0.058(11) Uiso d . 1
Zn Zn1 0.37859(2) 0.04435(3) 0.207009(13) 0.01710(7) Uani d . 1

loop_
_atom_site_aniso_label
_atom_site_aniso_U_11
_atom_site_aniso_U_22
_atom_site_aniso_U_33
_atom_site_aniso_U_12
_atom_site_aniso_U_13
_atom_site_aniso_U_23
C1 0.0188(9) 0.0263(11) 0.0217(10) -0.0027(7) 0.0022(7) -0.0054(8)
C2 0.0149(8) 0.0291(11) 0.0259(10) -0.0042(8) 0.0002(7) -0.0003(8)
C3 0.0117(8) 0.0217(9) 0.0246(9) 0.0021(7) 0.0031(7) 0.0059(8)
C4 0.0132(8) 0.0314(12) 0.0360(12) 0.0009(8) 0.0064(8) 0.0022(9)
C5 0.0152(8) 0.0191(9) 0.0203(9) 0.0015(7) 0.0046(7) 0.0011(7)
C6 0.0133(8) 0.0175(9) 0.0157(8) 0.0017(6) 0.0025(6) 0.0032(6)
C7 0.0106(8) 0.0210(9) 0.0158(8) -0.0002(6) 0.0024(6) 0.0025(7)
C8 0.0152(8) 0.0207(9) 0.0182(9) 0.0006(7) 0.0047(6) 0.0011(7)
C9 0.0185(9) 0.0212(10) 0.0164(9) -0.0008(7) 0.0009(7) 0.0019(7)
C10 0.0268(10) 0.0263(11) 0.0283(11) -0.0032(9) 0.0003(8) -0.0058(9)
C11 0.0142(8) 0.0295(11) 0.0215(9) -0.0022(8) -0.0006(7) 0.0022(8)
C12 0.0106(8) 0.0368(12) 0.0209(9) -0.0003(8) 0.0026(7) 0.0007(8)
N1 0.0139(7) 0.0210(8) 0.0189(8) 0.0010(6) 0.0026(6) -0.0005(6)
N2 0.0112(7) 0.0250(9) 0.0178(8) 0.0015(6) 0.0024(5) -0.0008(6)
N3 0.0190(8) 0.0264(9) 0.0232(9) 0.0038(7) 0.0099(6) 0.0031(7)
N4 0.0160(7) 0.0248(9) 0.0189(8) 0.0005(6) -0.0006(6) -0.0003(6)
O1 0.0255(7) 0.0218(7) 0.0182(7) 0.0021(6) 0.0055(5) 0.0024(5)
O2 0.0269(8) 0.0409(10) 0.0195(7) 0.0022(7) 0.0063(6) -0.0033(6)
O3 0.0360(9) 0.0257(8) 0.0370(9) 0.0029(7) 0.0185(7) 0.0095(7)
O4 0.0209(7) 0.0262(7) 0.0185(7) -0.0056(6) -0.0029(5) 0.0013(6)
O5 0.0281(8) 0.0273(8) 0.0299(8) -0.0102(6) 0.0011(6) -0.0023(6)
O6 0.0388(9) 0.0395(10) 0.0257(8) -0.0091(8) -0.0103(7) 0.0133(7)
O7 0.0182(7) 0.0229(8) 0.0333(9) 0.0056(6) 0.0102(6) 0.0052(6)
Zn1 0.01435(11) 0.02035(12) 0.01732(12) 0.00208(9) 0.00476(7) -0.00014(9)

loop_
_atom_type_symbol
_atom_type_description
_atom_type_scat_dispersion_real
_atom_type_scat_dispersion_imag
_atom_type_scat_source
C C 0.0033 0.0016 'International Tables Vol C Tables 4.2.6.8 and 6.1.1.4'
H H 0 0 'International Tables Vol C Tables 4.2.6.8 and 6.1.1.4'
N N 0.0061 0.0033 'International Tables Vol C Tables 4.2.6.8 and 6.1.1.4'
O O 0.0106 0.006 'International Tables Vol C Tables 4.2.6.8 and 6.1.1.4'
Zn Zn 0.2839 1.4301 'International Tables Vol C Tables 4.2.6.8 and 6.1.1.4'
Cl Cl 0.1484 0.1585 'International Tables Vol C Tables 4.2.6.8 and 6.1.1.4'

loop_
_geom_angle_atom_site_label_1
_geom_angle_atom_site_label_2
_geom_angle_atom_site_label_3
_geom_angle
N1 C1 C2 122.57(19)
N1 C1 H1 118.7
C2 C1 H1 118.7
C1 C2 C3 119.52(18)
C1 C2 H2 120.2
C3 C2 H2 120.2
C5 C3 C2 117.51(17)
C5 C3 C4 120.95(19)
C2 C3 C4 121.53(18)
C3 C4 H4A 109.5
C3 C4 H4B 109.5
H4A C4 H4B 109.5
C3 C4 H4C 109.5
H4A C4 H4C 109.5
H4B C4 H4C 109.5
C3 C5 C6 120.01(18)
C3 C5 H5 120
C6 C5 H5 120
N1 C6 C5 121.72(17)
N1 C6 C7 115.43(16)
C5 C6 C7 122.85(18)
N2 C7 C8 121.69(17)
N2 C7 C6 115.03(17)
C8 C7 C6 123.26(17)
C7 C8 C9 120.09(17)
C7 C8 H8 120
C9 C8 H8 120
C11 C9 C8 117.48(18)
C11 C9 C10 120.98(18)
C8 C9 C10 121.54(18)
C9 C10 H10C 109.5
C9 C10 H10B 109.5
H10C C10 H10B 109.5
C9 C10 H10A 109.5
H10C C10 H10A 109.5
H10B C10 H10A 109.5
C12 C11 C9 119.35(18)
C12 C11 H11 120.3
C9 C11 H11 120.3
N2 C12 C11 123.24(18)
N2 C12 H12 118.4
C11 C12 H12 118.4
C1 N1 C6 118.65(17)
C1 N1 Zn1 126.65(14)
C6 N1 Zn1 114.51(12)
C12 N2 C7 118.13(18)
C12 N2 Zn1 125.71(14)
C7 N2 Zn1 116.15(13)
O3 N3 O2 123.01(19)
O3 N3 O1 119.53(18)
O2 N3 O1 117.46(18)
O6 N4 O5 124.81(17)
O6 N4 O4 117.51(17)
O5 N4 O4 117.68(17)
N3 O1 Zn1 103.06(12)
N4 O4 Zn1 114.88(12)
Zn1 O7 H7A 116(2)
Zn1 O7 H7B 118(2)
H7A O7 H7B 105(3)
O4 Zn1 N2 98.18(7)
O4 Zn1 O7 90.28(6)
N2 Zn1 O7 91.88(6)
O4 Zn1 O1 115.06(6)
N2 Zn1 O1 146.72(6)
O7 Zn1 O1 89.42(6)
O4 Zn1 N1 103.76(6)
N2 Zn1 N1 78.38(6)
O7 Zn1 N1 163.82(7)
O1 Zn1 N1 91.77(6)

loop_
_geom_bond_atom_site_label_1
_geom_bond_atom_site_label_2
_geom_bond_distance
_geom_bond_publ_flag
C1 N1 1.342(3) ?
C1 C2 1.387(3) ?
C1 H1 0.93 ?
C2 C3 1.399(3) ?
C2 H2 0.93 ?
C3 C5 1.392(3) ?
C3 C4 1.506(3) ?
C4 H4A 0.96 ?
C4 H4B 0.96 ?
C4 H4C 0.96 ?
C5 C6 1.394(3) ?
C5 H5 0.93 ?
C6 N1 1.350(3) ?
C6 C7 1.494(2) ?
C7 N2 1.352(2) ?
C7 C8 1.385(3) ?
C8 C9 1.397(3) ?
C8 H8 0.93 ?
C9 C11 1.395(3) ?
C9 C10 1.501(3) ?
C10 H10C 0.96 ?
C10 H10B 0.96 ?
C10 H10A 0.96 ?
C11 C12 1.374(3) ?
C11 H11 0.93 ?
C12 N2 1.344(2) ?
C12 H12 0.93 ?
Zn1 N1 2.1157(16) y
Zn1 N2 2.0727(17) y
N3 O3 1.238(3) ?
N3 O2 1.248(2) ?
N3 O1 1.285(2) ?
N4 O6 1.223(2) ?
N4 O5 1.231(2) ?
N4 O4 1.309(2) ?
Zn1 O1 2.0965(15) y
Zn1 O2 2.5143(16) y
Zn1 O4 2.0340(15) y
Zn1 O7 2.0752(15) y
O7 H7A 0.84(3) ?
O7 H7B 0.87(4) ?

loop_
_geom_hbond_atom_site_label_D
_geom_hbond_atom_site_label_H
_geom_hbond_atom_site_label_A
_geom_hbond_site_symmetry_A
_geom_hbond_distance_DH
_geom_hbond_distance_HA
_geom_hbond_distance_DA
_geom_hbond_angle_DHA
_geom_hbond_publ_flag
O7 H7A O4 2_555 0.85(3) 1.90(3) 2.724(2) 163(3) yes
O7 H7B O3 2_545 0.87(4) 1.94(4) 2.799(2) 174(3) yes
C5 H5 O2 3_655 0.93 2.53 3.420(2) 161 yes
C8 H8 O2 3_655 0.93 2.36 3.230(2) 156 yes
C11 H11 O6 4_444 0.93 2.44 3.284(3) 151 yes

loop_
_geom_torsion_atom_site_label_1
_geom_torsion_atom_site_label_2
_geom_torsion_atom_site_label_3
_geom_torsion_atom_site_label_4
_geom_torsion
N1 C1 C2 C3 1.2(3)
C1 C2 C3 C5 -1.2(3)
C1 C2 C3 C4 179.8(2)
C2 C3 C5 C6 0.1(3)
C4 C3 C5 C6 179.08(19)
C3 C5 C6 N1 1.1(3)
C3 C5 C6 C7 -178.21(18)
N1 C6 C7 N2 2.1(2)
C5 C6 C7 N2 -178.61(18)
N1 C6 C7 C8 -176.59(18)
C5 C6 C7 C8 2.7(3)
N2 C7 C8 C9 -0.7(3)
C6 C7 C8 C9 177.87(18)
C7 C8 C9 C11 -0.7(3)
C7 C8 C9 C10 179.82(19)
C8 C9 C11 C12 1.3(3)
C10 C9 C11 C12 -179.2(2)
C9 C11 C12 N2 -0.6(3)
C2 C1 N1 C6 0.0(3)
C2 C1 N1 Zn1 -174.67(16)
C5 C6 N1 C1 -1.1(3)
C7 C6 N1 C1 178.23(17)
C5 C6 N1 Zn1 174.17(14)
C7 C6 N1 Zn1 -6.5(2)
C11 C12 N2 C7 -0.8(3)
C11 C12 N2 Zn1 178.30(16)
C8 C7 N2 C12 1.4(3)
C6 C7 N2 C12 -177.27(17)
C8 C7 N2 Zn1 -177.75(14)
C6 C7 N2 Zn1 3.6(2)
O3 N3 O1 Zn1 -179.98(15)
O2 N3 O1 Zn1 0.18(19)
O6 N4 O4 Zn1 -176.91(15)
O5 N4 O4 Zn1 3.7(2)
N4 O4 Zn1 N2 147.48(13)
N4 O4 Zn1 O7 -120.58(14)
N4 O4 Zn1 O1 -31.09(15)
N4 O4 Zn1 N1 67.52(14)
C12 N2 Zn1 O4 73.10(18)
C7 N2 Zn1 O4 -107.81(14)
C12 N2 Zn1 O7 -17.46(18)
C7 N2 Zn1 O7 161.64(15)
C12 N2 Zn1 O1 -109.26(19)
C7 N2 Zn1 O1 69.83(18)
C12 N2 Zn1 N1 175.56(18)
C7 N2 Zn1 N1 -5.34(14)
N3 O1 Zn1 O4 -170.58(10)
N3 O1 Zn1 N2 12.00(17)
N3 O1 Zn1 O7 -80.55(12)
N3 O1 Zn1 N1 83.32(12)
C1 N1 Zn1 O4 -83.06(18)
C6 N1 Zn1 O4 102.12(14)
C1 N1 Zn1 N2 -178.76(19)
C6 N1 Zn1 N2 6.43(14)
C1 N1 Zn1 O7 127.3(2)
C6 N1 Zn1 O7 -47.5(3)
C1 N1 Zn1 O1 33.29(18)
C6 N1 Zn1 O1 -141.52(14)
